data_2208953
loop_
_publ_author_name
'Ahmad, Aftab'
'Khan, Azim'
'Ali, Saqib'
'Parvez, Masood'

_publ_section_title
;
 Bis(cyclopentenylacetato)tetraethyldistannoxane dimer
;
_journal_coeditor_code LH2052
_journal_issue 5
_journal_name_full 'Acta Crystallographica Section E'
_journal_page_first m1088
_journal_page_last m1090
_journal_paper_doi 10.1107/S1600536806014115
_journal_volume 62
_journal_year 2006
_chemical_formula_iupac '[Sn4 (C2 H5)8 (C7 H9 O2)4 O2]'
_chemical_formula_moiety 'C44 H76 O10 Sn4'
_chemical_formula_sum 'C44 H76 O10 Sn4'
_chemical_formula_weight 1239.81
_chemical_name_common
;
Tetraethylbis(cyclopentenylacetato)distannoxane dimer
;
_chemical_name_systematic
;
tetra-\m~2~-(cyclopent-2-enyl)acetato-
1:2\k^2^O:O';1:3\k^2^O:O';2:4\k^2^O:O';3:4\k^2^O:O'-octaethyl-
1\k^2^C,2\k^2^C,3\k^2^C,4\k^2^C-di-\m~3~-oxo-1:2:3\k^3^O;2:3:4\k^3^O-tetratin
;
_space_group_IT_number 2
_symmetry_cell_setting triclinic
_symmetry_space_group_name_Hall '-P 1'
_symmetry_space_group_name_H-M 'P -1'
_atom_sites_solution_hydrogens geom
_atom_sites_solution_primary direct
_atom_sites_solution_secondary difmap
_cell_angle_alpha 72.674(14)
_cell_angle_beta 73.357(12)
_cell_angle_gamma 73.937(13)
_cell_formula_units_Z 2
_cell_length_a 11.736(3)
_cell_length_b 12.201(3)
_cell_length_c 19.503(4)
_cell_measurement_reflns_used 21463
_cell_measurement_temperature 173(2)
_cell_measurement_theta_max 27.5
_cell_measurement_theta_min 1.1
_cell_volume 2497.7(11)
_computing_cell_refinement 'HKL DENZO (Otwinowski & Minor, 1997)'
_computing_data_collection 'COLLECT (Hooft, 1998)'
_computing_data_reduction 'SCALEPACK (Otwinowski & Minor, 1997)'
_computing_molecular_graphics 'ORTEPII (Johnson, 1976)'
_computing_publication_material 'SHELXL97 (Sheldrick, 1997)'
_computing_structure_refinement 'SHELXL97 (Sheldrick, 1997)'
_computing_structure_solution 'SAPI91 (Fan, 1991)'
_diffrn_ambient_temperature 173(2)
_diffrn_measured_fraction_theta_full 0.992
_diffrn_measured_fraction_theta_max 0.992
_diffrn_measurement_device_type 'Bruker--Nonius KappaCCD'
_diffrn_measurement_method '\w and \f'
_diffrn_radiation_monochromator graphite
_diffrn_radiation_source 'fine-focus sealed tube'
_diffrn_radiation_type MoK\a
_diffrn_radiation_wavelength 0.71073
_diffrn_reflns_av_R_equivalents 0.033
_diffrn_reflns_av_sigmaI/netI 0.045
_diffrn_reflns_limit_h_max 15
_diffrn_reflns_limit_h_min -15
_diffrn_reflns_limit_k_max 15
_diffrn_reflns_limit_k_min -15
_diffrn_reflns_limit_l_max 25
_diffrn_reflns_limit_l_min -25
_diffrn_reflns_number 21463
_diffrn_reflns_theta_full 27.5
_diffrn_reflns_theta_max 27.5
_diffrn_reflns_theta_min 1.1
_exptl_absorpt_coefficient_mu 2.027
_exptl_absorpt_correction_T_max 0.855
_exptl_absorpt_correction_T_min 0.793
_exptl_absorpt_correction_type multi-scan
_exptl_absorpt_process_details '(SORTAV; Blessing, 1997)'
_exptl_crystal_colour colorless
_exptl_crystal_density_diffrn 1.649
_exptl_crystal_density_method 'not measured'
_exptl_crystal_description prism
_exptl_crystal_F_000 1240
_exptl_crystal_size_max 0.12
_exptl_crystal_size_mid 0.12
_exptl_crystal_size_min 0.08
_refine_diff_density_max 0.67
_refine_diff_density_min -0.91
_refine_ls_extinction_method none
_refine_ls_goodness_of_fit_ref 1.07
_refine_ls_hydrogen_treatment constr
_refine_ls_matrix_type full
_refine_ls_number_parameters 556
_refine_ls_number_reflns 11338
_refine_ls_number_restraints 49
_refine_ls_restrained_S_all 1.07
_refine_ls_R_factor_all 0.059
_refine_ls_R_factor_gt 0.035
_refine_ls_shift/su_max 0.02
_refine_ls_shift/su_mean 0.00
_refine_ls_structure_factor_coef Fsqd
_refine_ls_weighting_details 'calc w=1/[\s^2^(Fo^2^)+(0.0161P)^2^+3.54P] where P=(Fo^2^+2Fc^2^)/3'
_refine_ls_weighting_scheme calc
_refine_ls_wR_factor_gt 0.065
_refine_ls_wR_factor_ref 0.073
_reflns_number_gt 8414
_reflns_number_total 11338
_reflns_threshold_expression I>2\s(I)
_cod_data_source_file lh2052.cif
_cod_data_source_block I
_cod_original_cell_volume 2497.7(10)
_cod_database_code 2208953
_cod_database_fobs_code 2208953

loop_
_symmetry_equiv_pos_as_xyz
'x, y, z'
'-x, -y, -z'

loop_
_atom_site_type_symbol
_atom_site_label
_atom_site_fract_x
_atom_site_fract_y
_atom_site_fract_z
_atom_site_U_iso_or_equiv
_atom_site_adp_type
_atom_site_calc_flag
_atom_site_refinement_flags
_atom_site_occupancy
_atom_site_disorder_assembly
_atom_site_disorder_group
Sn Sn1 0.50038(2) 0.141328(19) 0.480223(13) 0.02250(6) Uani d . 1 . .
Sn Sn2 0.21118(2) 0.04776(2) 0.491462(13) 0.02358(7) Uani d . 1 . .
O O1 0.3855(2) 0.0299(2) 0.49926(13) 0.0238(5) Uani d . 1 . .
O O2 0.3341(2) 0.2961(2) 0.47369(16) 0.0356(6) Uani d . 1 . .
O O3 0.1939(3) 0.2402(2) 0.44358(16) 0.0376(7) Uani d . 1 . .
O O4 0.2694(2) -0.1431(2) 0.53514(13) 0.0274(6) Uani d . 1 . .
O O5 0.0817(2) -0.1440(2) 0.53593(15) 0.0331(6) Uani d . 1 . .
C C1 0.4864(4) 0.1842(3) 0.5808(2) 0.0299(8) Uani d . 1 . .
H H1A 0.4083 0.1691 0.6143 0.036 Uiso calc R 1 . .
H H1B 0.5525 0.1303 0.6041 0.036 Uiso calc R 1 . .
C C2 0.4930(5) 0.3095(4) 0.5748(3) 0.0477(11) Uani d . 1 . .
H H2A 0.5725 0.3242 0.5449 0.072 Uiso calc R 1 . .
H H2B 0.4822 0.3208 0.6242 0.072 Uiso calc R 1 . .
H H2C 0.4287 0.3643 0.5515 0.072 Uiso calc R 1 . .
C C3 0.5446(3) 0.2077(3) 0.3642(2) 0.0311(8) Uani d . 1 . .
H H3A 0.4700 0.2243 0.3455 0.037 Uiso calc R 1 . .
H H3B 0.5691 0.2834 0.3540 0.037 Uiso calc R 1 . .
C C4 0.6443(4) 0.1294(4) 0.3206(2) 0.0457(11) Uani d . 1 . .
H H4A 0.7199 0.1142 0.3370 0.069 Uiso calc R 1 . .
H H4B 0.6570 0.1686 0.2680 0.069 Uiso calc R 1 . .
H H4C 0.6206 0.0549 0.3285 0.069 Uiso calc R 1 . .
C C5 0.0894(3) 0.0798(3) 0.5916(2) 0.0320(9) Uani d . 1 . .
H H5A 0.0075 0.1165 0.5815 0.038 Uiso calc R 1 . .
H H5B 0.0840 0.0033 0.6273 0.038 Uiso calc R 1 . .
C C6 0.1233(4) 0.1575(4) 0.6273(2) 0.0441(11) Uani d . 1 . .
H H6A 0.2047 0.1228 0.6371 0.066 Uiso calc R 1 . .
H H6B 0.0642 0.1642 0.6737 0.066 Uiso calc R 1 . .
H H6C 0.1231 0.2356 0.5940 0.066 Uiso calc R 1 . .
C C7 0.2068(4) 0.0318(3) 0.3867(2) 0.0310(8) Uani d . 1 . .
H H7A 0.2275 -0.0526 0.3869 0.037 Uiso calc R 1 . .
H H7B 0.1225 0.0630 0.3796 0.037 Uiso calc R 1 . .
C C8 0.2922(4) 0.0947(4) 0.3208(2) 0.0425(10) Uani d . 1 . .
H H8A 0.2691 0.1793 0.3177 0.064 Uiso calc R 1 . .
H H8B 0.2861 0.0799 0.2754 0.064 Uiso calc R 1 . .
H H8C 0.3761 0.0652 0.3271 0.064 Uiso calc R 1 . .
C C9 0.2403(3) 0.3175(3) 0.4496(2) 0.0304(9) Uani d . 1 . .
C C10 0.1754(4) 0.4434(3) 0.4295(3) 0.0409(10) Uani d D 1 . .
H H10A 0.1049 0.4585 0.4704 0.049 Uiso calc R 1 . .
H H10B 0.1434 0.4552 0.3855 0.049 Uiso calc R 1 . .
C C11 0.2527(4) 0.5333(3) 0.4135(2) 0.0355(9) Uani d D 1 . .
H H11A 0.2910 0.5179 0.4561 0.043 Uiso calc R 1 . .
C C12 0.3521(5) 0.5329(4) 0.3433(3) 0.0514(12) Uani d D 1 . .
H H12A 0.4328 0.5170 0.3548 0.062 Uiso calc R 1 . .
H H12B 0.3509 0.4708 0.3206 0.062 Uiso calc R 1 . .
C C13 0.3302(6) 0.6456(4) 0.2936(3) 0.0773(19) Uani d D 1 . .
H H13A 0.3086 0.6382 0.2499 0.093 Uiso calc R 1 . .
H H13B 0.4041 0.6790 0.2768 0.093 Uiso calc R 1 . .
C C14 0.2287(6) 0.7228(4) 0.3334(3) 0.079(2) Uani d D 1 . .
H H14A 0.2016 0.8045 0.3149 0.095 Uiso calc R 1 . .
C C15 0.1803(5) 0.6593(3) 0.4000(3) 0.0506(12) Uani d D 1 . .
H H15A 0.1106 0.6892 0.4336 0.061 Uiso calc R 1 . .
C C16 0.1808(4) -0.1967(3) 0.5493(2) 0.0286(8) Uani d . 1 . .
C C17 0.2090(4) -0.3267(3) 0.5837(2) 0.0353(9) Uani d . 1 . .
H H17A 0.2509 -0.3398 0.6237 0.042 Uiso calc R 1 . .
H H17B 0.2661 -0.3670 0.5460 0.042 Uiso calc R 1 . .
C C18 0.0992(4) -0.3825(3) 0.6148(2) 0.0367(9) Uani d . 1 . .
H H18A 0.0509 -0.3615 0.5763 0.044 Uiso calc R 1 . .
C C19 0.0176(5) -0.3475(4) 0.6835(3) 0.0607(15) Uani d . 1 . .
H H19A 0.0564 -0.3010 0.7005 0.073 Uiso calc R 1 . .
H H19B -0.0607 -0.2981 0.6727 0.073 Uiso calc R 1 . .
C C20 -0.0034(6) -0.4489(6) 0.7390(3) 0.096(2) Uani d . 1 . .
H H20A -0.0913 -0.4496 0.7532 0.116 Uiso calc R 1 . .
H H20B 0.0224 -0.4492 0.7832 0.116 Uiso calc R 1 . .
C C21 0.0650(7) -0.5519(5) 0.7116(4) 0.090(2) Uani d . 1 . .
H H21A 0.0641 -0.6311 0.7377 0.107 Uiso calc R 1 . .
C C22 0.1321(5) -0.5152(4) 0.6407(3) 0.0597(14) Uani d . 1 . .
H H22A 0.1902 -0.5658 0.6126 0.072 Uiso calc R 1 . .
Sn Sn1' 0.48808(2) 0.36130(2) 0.032602(13) 0.02603(7) Uani d . 1 . .
Sn Sn2' 0.78257(2) 0.44302(2) 0.021880(14) 0.02849(7) Uani d . 1 . .
O O1' 0.6113(2) 0.4660(2) 0.00656(14) 0.0278(6) Uani d . 1 . .
O O2' 0.6455(3) 0.2015(2) 0.05395(15) 0.0353(6) Uani d . 1 A .
O O3' 0.7714(3) 0.2621(2) 0.09381(15) 0.0367(6) Uani d . 1 A .
O O4' 0.7483(3) 0.6226(2) -0.04887(16) 0.0392(7) Uani d . 1 . .
O O5' 0.9366(3) 0.6219(3) -0.04784(17) 0.0465(8) Uani d . 1 . .
C C1' 0.5019(4) 0.2878(3) -0.0558(2) 0.0365(9) Uani d . 1 . .
H H1C 0.4484 0.3426 -0.0881 0.044 Uiso calc R 1 . .
H H1D 0.5865 0.2797 -0.0853 0.044 Uiso calc R 1 . .
C C2' 0.4666(5) 0.1666(4) -0.0307(3) 0.0577(13) Uani d . 1 . .
H H2D 0.5181 0.1122 0.0020 0.087 Uiso calc R 1 . .
H H2E 0.4782 0.1361 -0.0739 0.087 Uiso calc R 1 . .
H H2F 0.3811 0.1748 -0.0043 0.087 Uiso calc R 1 . .
C C3' 0.4325(4) 0.3257(4) 0.1497(2) 0.0414(10) Uani d . 1 . .
H H3C 0.3934 0.2572 0.1670 0.050 Uiso calc R 1 . .
H H3D 0.5061 0.3032 0.1701 0.050 Uiso calc R 1 . .
C C4' 0.3474(5) 0.4234(5) 0.1807(3) 0.0651(15) Uani d . 1 . .
H H4D 0.3877 0.4894 0.1684 0.098 Uiso calc R 1 . .
H H4E 0.3233 0.3964 0.2344 0.098 Uiso calc R 1 . .
H H4F 0.2750 0.4487 0.1598 0.098 Uiso calc R 1 . .
C C5' 0.9119(4) 0.3689(4) -0.0621(2) 0.0408(10) Uani d . 1 . .
H H5C 0.9407 0.4340 -0.1020 0.049 Uiso calc R 1 . .
H H5D 0.9827 0.3205 -0.0414 0.049 Uiso calc R 1 . .
C C6' 0.8737(5) 0.2968(6) -0.0954(3) 0.082(2) Uani d . 1 . .
H H6D 0.8552 0.2259 -0.0583 0.123 Uiso calc R 1 . .
H H6E 0.9393 0.2745 -0.1361 0.123 Uiso calc R 1 . .
H H6F 0.8010 0.3414 -0.1140 0.123 Uiso calc R 1 . .
C C7' 0.7792(4) 0.4978(4) 0.1163(2) 0.0384(10) Uani d . 1 . .
H H7C 0.8629 0.4752 0.1244 0.046 Uiso calc R 1 . .
H H7D 0.7561 0.5846 0.1050 0.046 Uiso calc R 1 . .
C C8' 0.6960(5) 0.4510(5) 0.1872(3) 0.0606(14) Uani d . 1 . .
H H8D 0.6144 0.4632 0.1789 0.091 Uiso calc R 1 . .
H H8E 0.6921 0.4923 0.2242 0.091 Uiso calc R 1 . .
H H8F 0.7273 0.3668 0.2049 0.091 Uiso calc R 1 . .
C C9' 0.7273(4) 0.1826(3) 0.0877(2) 0.0313(9) Uani d . 1 . .
C C10' 0.7788(4) 0.0570(3) 0.1237(2) 0.0379(10) Uani d D 1 A 1
H H10C 0.7848 0.0542 0.1739 0.046 Uiso calc R 1 A 1
H H10D 0.8623 0.0333 0.0952 0.046 Uiso calc R 1 A 1
C C11' 0.7053(4) -0.0323(3) 0.1297(2) 0.0353(9) Uani d D 1 A 1
H H11B 0.6939 -0.0225 0.0792 0.042 Uiso calc PR 0.50 A 1
H H11C 0.7022 -0.0348 0.0795 0.042 Uiso calc PR 0.50 A 2
C C12' 0.5806(10) -0.0196(11) 0.1800(13) 0.042(4) Uani d PD 0.50 A 1
H H12C 0.5764 0.0238 0.2165 0.051 Uiso calc PR 0.50 A 1
H H12D 0.5184 0.0248 0.1510 0.051 Uiso calc PR 0.50 A 1
C C13' 0.5578(12) -0.1382(10) 0.2178(8) 0.044(3) Uani d PD 0.50 A 1
H H13C 0.4987 -0.1564 0.1976 0.053 Uiso calc PR 0.50 A 1
H H13D 0.5251 -0.1444 0.2713 0.053 Uiso calc PR 0.50 A 1
C C14' 0.6771(14) -0.2192(12) 0.2043(9) 0.056(4) Uani d PD 0.50 A 1
H H14B 0.6923 -0.3011 0.2260 0.067 Uiso calc PR 0.50 A 1
C C15' 0.7626(10) -0.1599(8) 0.1563(7) 0.040(4) Uani d PD 0.50 A 1
H H15B 0.8462 -0.1940 0.1417 0.048 Uiso calc PR 0.50 A 1
C C12A 0.7611(11) -0.1560(9) 0.1720(6) 0.042(4) Uani d PD 0.50 A 2
H H12E 0.8162 -0.2026 0.1371 0.051 Uiso calc PR 0.50 A 2
H H12F 0.8079 -0.1495 0.2050 0.051 Uiso calc PR 0.50 A 2
C C13A 0.6587(13) -0.2115(11) 0.2148(9) 0.044(3) Uani d PD 0.50 A 2
H H13E 0.6734 -0.2574 0.2638 0.053 Uiso calc PR 0.50 A 2
H H13F 0.6476 -0.2652 0.1890 0.053 Uiso calc PR 0.50 A 2
C C14A 0.5503(14) -0.1166(12) 0.2226(10) 0.056(4) Uani d PD 0.50 A 2
H H14C 0.4733 -0.1259 0.2539 0.067 Uiso calc PR 0.50 A 2
C C15A 0.5775(10) -0.0124(11) 0.1776(13) 0.040(4) Uani d PD 0.50 A 2
H H15C 0.5237 0.0620 0.1765 0.048 Uiso calc PR 0.50 A 2
C C16' 0.8443(4) 0.6679(3) -0.0712(2) 0.0350(9) Uani d . 1 C .
C C17' 0.8375(4) 0.7805(3) -0.1314(2) 0.0401(10) Uani d . 1 . .
H H17C 0.7524 0.8253 -0.1249 0.048 Uiso calc R 1 B 1
H H17D 0.8603 0.7602 -0.1797 0.048 Uiso calc R 1 B 1
C C18' 0.9198(4) 0.8593(4) -0.1324(2) 0.0425(10) Uani d D 1 C 1
H H18B 1.0066 0.8164 -0.1369 0.051 Uiso calc PR 0.774(9) D 1
H H18C 1.0044 0.8106 -0.1367 0.051 Uiso calc PR 0.226(9) D 2
C C19' 0.9061(17) 0.9730(8) -0.1939(5) 0.053(3) Uani d PD 0.774(9) C 1
H H19C 0.9851 0.9976 -0.2154 0.064 Uiso calc PR 0.774(9) D 1
H H19D 0.8777 0.9605 -0.2336 0.064 Uiso calc PR 0.774(9) D 1
C C20' 0.8175(9) 1.0620(6) -0.1600(4) 0.069(3) Uani d PD 0.774(9) C 1
H H20C 0.7379 1.0745 -0.1722 0.083 Uiso calc PR 0.774(9) D 1
H H20D 0.8449 1.1374 -0.1775 0.083 Uiso calc PR 0.774(9) D 1
C C21' 0.8075(9) 1.0183(5) -0.0810(4) 0.069(3) Uani d PD 0.774(9) C 1
H H21B 0.7609 1.0618 -0.0455 0.083 Uiso calc PR 0.774(9) D 1
C C22' 0.874(2) 0.9062(8) -0.0646(5) 0.053(4) Uani d PD 0.774(9) C 1
H H22B 0.8886 0.8645 -0.0173 0.064 Uiso calc PR 0.774(9) D 1
C C19A 0.890(8) 0.904(2) -0.0630(12) 0.053(3) Uani d PD 0.226 C 2
H H19E 0.8125 0.8837 -0.0306 0.064 Uiso calc PR 0.226(9) D 2
H H19F 0.9550 0.8673 -0.0355 0.064 Uiso calc PR 0.226(9) D 2
C C20A 0.878(3) 1.0297(16) -0.0849(12) 0.069(3) Uani d PD 0.226 C 2
H H20E 0.9405 1.0525 -0.0705 0.083 Uiso calc PR 0.226(9) D 2
H H20F 0.7965 1.0692 -0.0612 0.083 Uiso calc PR 0.226(9) D 2
C C21A 0.894(3) 1.0627(13) -0.1647(12) 0.069(3) Uani d PD 0.226 C 2
H H21C 0.8833 1.1413 -0.1933 0.083 Uiso calc PR 0.226(9) D 2
C C22A 0.925(7) 0.966(2) -0.1932(13) 0.053(4) Uani d PD 0.226 C 2
H H22C 0.9466 0.9677 -0.2442 0.064 Uiso calc PR 0.226(9) D 2

loop_
_atom_site_aniso_label
_atom_site_aniso_U_11
_atom_site_aniso_U_22
_atom_site_aniso_U_33
_atom_site_aniso_U_12
_atom_site_aniso_U_13
_atom_site_aniso_U_23
Sn1 0.02127(13) 0.01710(12) 0.02959(13) -0.00560(10) -0.00714(10) -0.00332(9)
Sn2 0.01805(13) 0.02152(13) 0.03175(14) -0.00474(10) -0.00624(10) -0.00593(10)
O1 0.0181(12) 0.0212(12) 0.0329(13) -0.0060(10) -0.0071(10) -0.0045(10)
O2 0.0284(15) 0.0210(13) 0.0587(18) 0.0018(11) -0.0197(13) -0.0082(12)
O3 0.0353(16) 0.0242(14) 0.0558(18) -0.0066(12) -0.0204(14) -0.0027(12)
O4 0.0227(13) 0.0241(13) 0.0373(14) -0.0071(11) -0.0088(11) -0.0059(11)
O5 0.0251(15) 0.0291(14) 0.0459(16) -0.0093(12) -0.0104(12) -0.0043(12)
C1 0.027(2) 0.030(2) 0.033(2) -0.0041(16) -0.0081(16) -0.0095(16)
C2 0.054(3) 0.046(3) 0.053(3) -0.017(2) -0.004(2) -0.027(2)
C3 0.028(2) 0.0289(19) 0.036(2) -0.0085(16) -0.0098(16) -0.0028(16)
C4 0.055(3) 0.045(3) 0.031(2) -0.005(2) -0.010(2) -0.0054(19)
C5 0.023(2) 0.032(2) 0.042(2) -0.0054(16) -0.0032(16) -0.0154(17)
C6 0.039(3) 0.047(3) 0.050(3) -0.014(2) -0.001(2) -0.023(2)
C7 0.028(2) 0.033(2) 0.035(2) -0.0098(16) -0.0102(16) -0.0049(16)
C8 0.038(2) 0.052(3) 0.037(2) -0.012(2) -0.0069(19) -0.0082(19)
C9 0.022(2) 0.0198(18) 0.047(2) -0.0049(15) -0.0031(17) -0.0076(16)
C10 0.032(2) 0.026(2) 0.061(3) -0.0001(17) -0.015(2) -0.0054(19)
C11 0.042(2) 0.0195(18) 0.047(2) -0.0025(17) -0.0149(19) -0.0087(16)
C12 0.058(3) 0.029(2) 0.067(3) -0.012(2) -0.008(3) -0.014(2)
C13 0.118(6) 0.049(3) 0.057(3) -0.032(3) 0.000(3) -0.006(3)
C14 0.117(5) 0.028(3) 0.068(4) 0.017(3) -0.023(4) -0.006(2)
C15 0.063(3) 0.024(2) 0.057(3) 0.004(2) -0.013(2) -0.011(2)
C16 0.028(2) 0.0288(19) 0.0300(19) -0.0116(17) -0.0067(16) -0.0030(15)
C17 0.034(2) 0.0228(19) 0.045(2) -0.0071(17) -0.0064(18) -0.0023(16)
C18 0.035(2) 0.031(2) 0.043(2) -0.0168(18) -0.0100(18) 0.0025(17)
C19 0.055(3) 0.056(3) 0.045(3) -0.004(3) 0.006(2) 0.002(2)
C20 0.073(4) 0.108(6) 0.060(4) -0.013(4) 0.001(3) 0.029(4)
C21 0.093(5) 0.052(3) 0.108(5) -0.028(3) -0.045(4) 0.038(3)
C22 0.064(3) 0.032(2) 0.075(3) -0.023(2) -0.004(3) 0.000(2)
Sn1' 0.02771(15) 0.01896(12) 0.03204(14) -0.00852(10) -0.00616(11) -0.00408(10)
Sn2' 0.02525(14) 0.02402(13) 0.03721(15) -0.00777(11) -0.00720(11) -0.00612(11)
O1' 0.0248(14) 0.0196(12) 0.0394(14) -0.0073(10) -0.0091(11) -0.0032(10)
O2' 0.0386(17) 0.0221(13) 0.0469(16) -0.0062(12) -0.0175(13) -0.0034(11)
O3' 0.0382(16) 0.0275(14) 0.0461(16) -0.0107(12) -0.0146(13) -0.0024(12)
O4' 0.0349(16) 0.0282(14) 0.0532(17) -0.0136(12) -0.0137(13) 0.0024(12)
O5' 0.0375(18) 0.0361(16) 0.063(2) -0.0099(14) -0.0216(15) 0.0043(14)
C1' 0.033(2) 0.033(2) 0.044(2) -0.0025(17) -0.0119(18) -0.0126(18)
C2' 0.071(4) 0.045(3) 0.072(3) -0.018(3) -0.019(3) -0.026(2)
C3' 0.042(3) 0.043(2) 0.039(2) -0.016(2) -0.0056(19) -0.0072(19)
C4' 0.064(4) 0.082(4) 0.051(3) -0.017(3) -0.003(3) -0.026(3)
C5' 0.028(2) 0.048(3) 0.042(2) -0.0065(19) -0.0049(18) -0.0101(19)
C6' 0.062(4) 0.113(5) 0.095(4) -0.048(4) 0.027(3) -0.074(4)
C7' 0.037(2) 0.040(2) 0.046(2) -0.0121(19) -0.0126(19) -0.0157(19)
C8' 0.085(4) 0.064(3) 0.043(3) -0.030(3) -0.011(3) -0.017(2)
C9' 0.030(2) 0.0225(19) 0.039(2) -0.0076(16) -0.0048(18) -0.0047(16)
C10' 0.037(2) 0.027(2) 0.044(2) -0.0052(18) -0.0103(19) -0.0009(17)
C11' 0.042(2) 0.0252(19) 0.036(2) -0.0070(17) -0.0069(18) -0.0040(16)
C12' 0.061(9) 0.028(7) 0.038(5) -0.006(6) -0.011(5) -0.011(5)
C13' 0.057(7) 0.032(5) 0.028(4) -0.020(4) 0.011(5) 0.005(4)
C14' 0.064(8) 0.037(6) 0.064(8) 0.009(5) -0.020(6) -0.020(5)
C15' 0.041(8) 0.027(6) 0.046(5) -0.012(5) 0.000(4) -0.004(4)
C12A 0.061(9) 0.028(7) 0.038(5) -0.006(6) -0.011(5) -0.011(5)
C13A 0.057(7) 0.032(5) 0.028(4) -0.020(4) 0.011(5) 0.005(4)
C14A 0.064(8) 0.037(6) 0.064(8) 0.009(5) -0.020(6) -0.020(5)
C15A 0.041(8) 0.027(6) 0.046(5) -0.012(5) 0.000(4) -0.004(4)
C16' 0.032(2) 0.028(2) 0.048(2) -0.0106(17) -0.0133(19) -0.0034(17)
C17' 0.046(3) 0.031(2) 0.044(2) -0.0147(19) -0.011(2) -0.0031(18)
C18' 0.044(3) 0.032(2) 0.050(3) -0.020(2) -0.009(2) 0.0021(19)
C19' 0.064(9) 0.049(4) 0.049(4) -0.031(4) -0.014(3) 0.004(3)
C20' 0.119(7) 0.035(3) 0.056(4) -0.024(4) -0.021(5) -0.005(3)
C21' 0.134(8) 0.029(3) 0.043(4) -0.023(4) -0.019(4) -0.001(3)
C22' 0.074(10) 0.043(4) 0.050(4) -0.029(4) -0.017(4) -0.003(3)
C19A 0.064(9) 0.049(4) 0.049(4) -0.031(4) -0.014(3) 0.004(3)
C20A 0.119(7) 0.035(3) 0.056(4) -0.024(4) -0.021(5) -0.005(3)
C21A 0.134(8) 0.029(3) 0.043(4) -0.023(4) -0.019(4) -0.001(3)
C22A 0.074(10) 0.043(4) 0.050(4) -0.029(4) -0.017(4) -0.003(3)

loop_
_atom_type_symbol
_atom_type_description
_atom_type_scat_dispersion_real
_atom_type_scat_dispersion_imag
_atom_type_scat_source
C C 0.0033 0.0016 'International Tables Vol C Tables 4.2.6.8 and 6.1.1.4'
H H 0.0000 0.0000 'International Tables Vol C Tables 4.2.6.8 and 6.1.1.4'
O O 0.0106 0.0060 'International Tables Vol C Tables 4.2.6.8 and 6.1.1.4'
Sn Sn -0.6537 1.4246 'International Tables Vol C Tables 4.2.6.8 and 6.1.1.4'

loop_
_geom_angle_atom_site_label_1
_geom_angle_atom_site_label_2
_geom_angle_atom_site_label_3
_geom_angle_site_symmetry_1
_geom_angle_site_symmetry_3
_geom_angle
_geom_angle_publ_flag
O1 Sn1 C3 . . 105.98(13) y
O1 Sn1 C1 . . 108.74(12) y
C3 Sn1 C1 . . 141.62(15) y
O1 Sn1 O1 . 2_656 76.13(10) y
C3 Sn1 O1 . 2_656 105.38(12) y
C1 Sn1 O1 . 2_656 98.38(12) y
O1 Sn1 O2 . . 88.21(9) y
C3 Sn1 O2 . . 83.22(12) y
C1 Sn1 O2 . . 82.04(12) y
O1 Sn1 O2 2_656 . 163.65(9) y
O1 Sn1 O4 . 2_656 142.10(8) y
C3 Sn1 O4 . 2_656 81.54(12) y
C1 Sn1 O4 . 2_656 81.10(12) y
O1 Sn1 O4 2_656 2_656 66.15(8) y
O2 Sn1 O4 . 2_656 129.68(8) y
O1 Sn2 C7 . . 111.03(12) y
O1 Sn2 C5 . . 109.19(13) y
C7 Sn2 C5 . . 139.76(15) y
O1 Sn2 O4 . . 76.65(9) y
C7 Sn2 O4 . . 94.54(12) y
C5 Sn2 O4 . . 95.47(13) y
O1 Sn2 O3 . . 91.45(10) y
C7 Sn2 O3 . . 87.62(13) y
C5 Sn2 O3 . . 90.49(13) y
O4 Sn2 O3 . . 167.90(10) y
O1 Sn2 O5 . . 125.01(8) ?
C7 Sn2 O5 . . 79.55(12) ?
C5 Sn2 O5 . . 78.45(11) ?
O4 Sn2 O5 . . 48.40(8) ?
O3 Sn2 O5 . . 143.55(9) ?
O1 Sn2 O2 . . 57.97(8) ?
C7 Sn2 O2 . . 111.03(11) ?
C5 Sn2 O2 . . 89.46(11) ?
O4 Sn2 O2 . . 133.17(8) ?
O3 Sn2 O2 . . 36.12(8) ?
O5 Sn2 O2 . . 167.86(7) ?
Sn2 O1 Sn1 . . 136.02(12) y
Sn2 O1 Sn1 . 2_656 119.67(11) y
Sn1 O1 Sn1 . 2_656 103.87(10) y
C9 O2 Sn1 . . 134.1(2) y
C9 O2 Sn2 . . 63.73(19) ?
Sn1 O2 Sn2 . . 76.78(7) y
C9 O3 Sn2 . . 134.4(3) y
C16 O4 Sn2 . . 111.2(2) y
C16 O5 Sn2 . . 78.9(2) ?
C2 C1 Sn1 . . 116.1(3) ?
C2 C1 H1A . . 108.3 ?
Sn1 C1 H1A . . 108.3 ?
C2 C1 H1B . . 108.3 ?
Sn1 C1 H1B . . 108.3 ?
H1A C1 H1B . . 107.4 ?
C1 C2 H2A . . 109.5 ?
C1 C2 H2B . . 109.5 ?
H2A C2 H2B . . 109.5 ?
C1 C2 H2C . . 109.5 ?
H2A C2 H2C . . 109.5 ?
H2B C2 H2C . . 109.5 ?
C4 C3 Sn1 . . 116.5(3) ?
C4 C3 H3A . . 108.2 ?
Sn1 C3 H3A . . 108.2 ?
C4 C3 H3B . . 108.2 ?
Sn1 C3 H3B . . 108.2 ?
H3A C3 H3B . . 107.3 ?
C3 C4 H4A . . 109.5 ?
C3 C4 H4B . . 109.5 ?
H4A C4 H4B . . 109.5 ?
C3 C4 H4C . . 109.5 ?
H4A C4 H4C . . 109.5 ?
H4B C4 H4C . . 109.5 ?
C6 C5 Sn2 . . 115.6(3) ?
C6 C5 H5A . . 108.4 ?
Sn2 C5 H5A . . 108.4 ?
C6 C5 H5B . . 108.4 ?
Sn2 C5 H5B . . 108.4 ?
H5A C5 H5B . . 107.4 ?
C5 C6 H6A . . 109.5 ?
C5 C6 H6B . . 109.5 ?
H6A C6 H6B . . 109.5 ?
C5 C6 H6C . . 109.5 ?
H6A C6 H6C . . 109.5 ?
H6B C6 H6C . . 109.5 ?
C8 C7 Sn2 . . 115.4(3) ?
C8 C7 H7A . . 108.4 ?
Sn2 C7 H7A . . 108.4 ?
C8 C7 H7B . . 108.4 ?
Sn2 C7 H7B . . 108.4 ?
H7A C7 H7B . . 107.5 ?
C7 C8 H8A . . 109.5 ?
C7 C8 H8B . . 109.5 ?
H8A C8 H8B . . 109.5 ?
C7 C8 H8C . . 109.5 ?
H8A C8 H8C . . 109.5 ?
H8B C8 H8C . . 109.5 ?
O2 C9 O3 . . 124.3(3) ?
O2 C9 C10 . . 117.9(3) ?
O3 C9 C10 . . 117.7(4) ?
C9 C10 C11 . . 115.0(3) ?
C9 C10 H10A . . 108.5 ?
C11 C10 H10A . . 108.5 ?
C9 C10 H10B . . 108.5 ?
C11 C10 H10B . . 108.5 ?
H10A C10 H10B . . 107.5 ?
C10 C11 C15 . . 112.9(4) ?
C10 C11 C12 . . 113.6(3) ?
C15 C11 C12 . . 103.0(3) ?
C10 C11 H11A . . 109.0 ?
C15 C11 H11A . . 109.0 ?
C12 C11 H11A . . 109.0 ?
C13 C12 C11 . . 108.2(4) ?
C13 C12 H12A . . 110.1 ?
C11 C12 H12A . . 110.1 ?
C13 C12 H12B . . 110.1 ?
C11 C12 H12B . . 110.1 ?
H12A C12 H12B . . 108.4 ?
C12 C13 C14 . . 107.8(4) ?
C12 C13 H13A . . 110.1 ?
C14 C13 H13A . . 110.1 ?
C12 C13 H13B . . 110.1 ?
C14 C13 H13B . . 110.1 ?
H13A C13 H13B . . 108.5 ?
C15 C14 C13 . . 109.8(4) ?
C15 C14 H14A . . 125.1 ?
C13 C14 H14A . . 125.1 ?
C14 C15 C11 . . 110.7(4) ?
C14 C15 H15A . . 124.7 ?
C11 C15 H15A . . 124.7 ?
O5 C16 O4 . . 121.5(3) ?
O5 C16 C17 . . 123.1(3) ?
O4 C16 C17 . . 115.3(3) ?
C16 C17 C18 . . 114.6(3) ?
C16 C17 H17A . . 108.6 ?
C18 C17 H17A . . 108.6 ?
C16 C17 H17B . . 108.6 ?
C18 C17 H17B . . 108.6 ?
H17A C17 H17B . . 107.6 ?
C19 C18 C17 . . 114.1(4) ?
C19 C18 C22 . . 102.1(4) ?
C17 C18 C22 . . 113.1(4) ?
C19 C18 H18A . . 109.1 ?
C17 C18 H18A . . 109.1 ?
C22 C18 H18A . . 109.1 ?
C20 C19 C18 . . 109.5(5) ?
C20 C19 H19A . . 109.8 ?
C18 C19 H19A . . 109.8 ?
C20 C19 H19B . . 109.8 ?
C18 C19 H19B . . 109.8 ?
H19A C19 H19B . . 108.2 ?
C19 C20 C21 . . 109.0(5) ?
C19 C20 H20A . . 109.9 ?
C21 C20 H20A . . 109.9 ?
C19 C20 H20B . . 109.9 ?
C21 C20 H20B . . 109.9 ?
H20A C20 H20B . . 108.3 ?
C22 C21 C20 . . 108.5(5) ?
C22 C21 H21A . . 125.7 ?
C20 C21 H21A . . 125.7 ?
C21 C22 C18 . . 110.3(5) ?
C21 C22 H22A . . 124.9 ?
C18 C22 H22A . . 124.9 ?
O1' Sn1' C1' . . 111.57(13) y
O1' Sn1' C3' . . 104.41(14) y
C1' Sn1' C3' . . 140.28(16) y
O1' Sn1' O1' . 2_665 75.89(11) y
C1' Sn1' O1' . 2_665 99.07(13) y
C3' Sn1' O1' . 2_665 105.60(14) y
O1' Sn1' O2' . . 87.59(10) y
C1' Sn1' O2' . . 80.83(13) y
C3' Sn1' O2' . . 84.50(14) y
O1' Sn1' O2' 2_665 . 162.27(9) y
O1' Sn1' O4' . 2_665 140.42(9) y
C1' Sn1' O4' . 2_665 82.62(13) y
C3' Sn1' O4' . 2_665 80.19(14) y
O1' Sn1' O4' 2_665 2_665 65.23(9) y
O2' Sn1' O4' . 2_665 131.84(9) y
O1' Sn2' C5' . . 109.32(14) y
O1' Sn2' C7' . . 111.87(14) y
C5' Sn2' C7' . . 138.81(17) y
O1' Sn2' O4' . . 75.88(10) y
C5' Sn2' O4' . . 95.12(14) y
C7' Sn2' O4' . . 95.25(14) y
O1' Sn2' O3' . . 90.49(10) y
C5' Sn2' O3' . . 90.30(14) y
C7' Sn2' O3' . . 88.83(14) y
O4' Sn2' O3' . . 166.33(10) y
O1' Sn2' O5' . . 123.51(9) ?
C5' Sn2' O5' . . 77.92(14) ?
C7' Sn2' O5' . . 80.11(13) ?
O4' Sn2' O5' . . 47.69(9) ?
O3' Sn2' O5' . . 145.98(9) ?
O1' Sn2' O2' . . 58.24(8) ?
C5' Sn2' O2' . . 84.98(13) ?
C7' Sn2' O2' . . 116.49(12) ?
O4' Sn2' O2' . . 130.81(9) ?
O3' Sn2' O2' . . 37.17(9) ?
O5' Sn2' O2' . . 162.28(8) ?
Sn2' O1' Sn1' . . 135.34(12) y
Sn2' O1' Sn1' . 2_665 119.99(11) y
Sn1' O1' Sn1' . 2_665 104.11(11) y
C9' O2' Sn1' . . 131.4(2) y
C9' O2' Sn2' . . 64.8(2) ?
Sn1' O2' Sn2' . . 77.29(7) y
C9' O3' Sn2' . . 130.8(3) y
C16' O4' Sn2' . . 111.9(2) y
C16' O5' Sn2' . . 76.9(2) ?
C2' C1' Sn1' . . 113.5(3) ?
C2' C1' H1C . . 108.9 ?
Sn1' C1' H1C . . 108.9 ?
C2' C1' H1D . . 108.9 ?
Sn1' C1' H1D . . 108.9 ?
H1C C1' H1D . . 107.7 ?
C1' C2' H2D . . 109.5 ?
C1' C2' H2E . . 109.5 ?
H2D C2' H2E . . 109.5 ?
C1' C2' H2F . . 109.5 ?
H2D C2' H2F . . 109.5 ?
H2E C2' H2F . . 109.5 ?
C4' C3' Sn1' . . 116.0(3) ?
C4' C3' H3C . . 108.3 ?
Sn1' C3' H3C . . 108.3 ?
C4' C3' H3D . . 108.3 ?
Sn1' C3' H3D . . 108.3 ?
H3C C3' H3D . . 107.4 ?
C3' C4' H4D . . 109.5 ?
C3' C4' H4E . . 109.5 ?
H4D C4' H4E . . 109.5 ?
C3' C4' H4F . . 109.5 ?
H4D C4' H4F . . 109.5 ?
H4E C4' H4F . . 109.5 ?
C6' C5' Sn2' . . 118.0(3) ?
C6' C5' H5C . . 107.8 ?
Sn2' C5' H5C . . 107.8 ?
C6' C5' H5D . . 107.8 ?
Sn2' C5' H5D . . 107.8 ?
H5C C5' H5D . . 107.1 ?
C5' C6' H6D . . 109.5 ?
C5' C6' H6E . . 109.5 ?
H6D C6' H6E . . 109.5 ?
C5' C6' H6F . . 109.5 ?
H6D C6' H6F . . 109.5 ?
H6E C6' H6F . . 109.5 ?
C8' C7' Sn2' . . 117.3(3) ?
C8' C7' H7C . . 108.0 ?
Sn2' C7' H7C . . 108.0 ?
C8' C7' H7D . . 108.0 ?
Sn2' C7' H7D . . 108.0 ?
H7C C7' H7D . . 107.2 ?
C7' C8' H8D . . 109.5 ?
C7' C8' H8E . . 109.5 ?
H8D C8' H8E . . 109.5 ?
C7' C8' H8F . . 109.5 ?
H8D C8' H8F . . 109.5 ?
H8E C8' H8F . . 109.5 ?
O2' C9' O3' . . 124.2(3) ?
O2' C9' C10' . . 118.6(3) ?
O3' C9' C10' . . 117.1(4) ?
C9' C10' C11' . . 115.1(3) ?
C9' C10' H10C . . 108.5 ?
C11' C10' H10C . . 108.5 ?
C9' C10' H10D . . 108.5 ?
C11' C10' H10D . . 108.5 ?
H10C C10' H10D . . 107.5 ?
C12' C11' C15' . . 103.1(6) ?
C12' C11' C10' . . 116.0(8) ?
C15' C11' C10' . . 116.2(5) ?
C12' C11' H11B . . 107.0 ?
C15' C11' H11B . . 107.0 ?
C10' C11' H11B . . 107.0 ?
C13' C12' C11' . . 108.2(8) ?
C13' C12' H12C . . 110.1 ?
C11' C12' H12C . . 110.1 ?
C13' C12' H12D . . 110.1 ?
C11' C12' H12D . . 110.1 ?
H12C C12' H12D . . 108.4 ?
C12' C13' C14' . . 105.6(9) ?
C12' C13' H13C . . 110.6 ?
C14' C13' H13C . . 110.6 ?
C12' C13' H13D . . 110.6 ?
C14' C13' H13D . . 110.6 ?
H13C C13' H13D . . 108.8 ?
C15' C14' C13' . . 110.6(10) ?
C15' C14' H14B . . 124.7 ?
C13' C14' H14B . . 124.7 ?
C14' C15' C11' . . 110.4(8) ?
C14' C15' H15B . . 124.8 ?
C11' C15' H15B . . 124.8 ?
C13A C12A H12E . . 110.5 ?
C13A C12A H12F . . 110.5 ?
H12E C12A H12F . . 108.7 ?
C12A C13A C14A . . 106.9(9) ?
C12A C13A H13E . . 110.3 ?
C14A C13A H13E . . 110.3 ?
C12A C13A H13F . . 110.3 ?
C14A C13A H13F . . 110.3 ?
H13E C13A H13F . . 108.6 ?
C15A C14A C13A . . 109.6(10) ?
C15A C14A H14C . . 125.2 ?
C13A C14A H14C . . 125.2 ?
C14A C15A H15C . . 124.6 ?
O5' C16' O4' . . 123.0(4) ?
O5' C16' C17' . . 121.2(4) ?
O4' C16' C17' . . 115.8(4) ?
C16' C17' C18' . . 114.0(4) ?
C16' C17' H17C . . 108.8 ?
C18' C17' H17C . . 108.8 ?
C16' C17' H17D . . 108.8 ?
C18' C17' H17D . . 108.8 ?
H17C C17' H17D . . 107.7 ?
C22' C18' C17' . . 109.3(8) ?
C22' C18' C19' . . 101.7(4) ?
C17' C18' C19' . . 111.0(8) ?
C22' C18' H18B . . 111.5 ?
C17' C18' H18B . . 111.5 ?
C19' C18' H18B . . 111.5 ?
C20' C19' C18' . . 106.7(7) ?
C20' C19' H19C . . 110.4 ?
C18' C19' H19C . . 110.4 ?
C20' C19' H19D . . 110.4 ?
C18' C19' H19D . . 110.4 ?
H19C C19' H19D . . 108.6 ?
C19' C20' C21' . . 106.3(7) ?
C19' C20' H20C . . 110.5 ?
C21' C20' H20C . . 110.5 ?
C19' C20' H20D . . 110.5 ?
C21' C20' H20D . . 110.5 ?
H20C C20' H20D . . 108.7 ?
C22' C21' C20' . . 111.1(7) ?
C22' C21' H21B . . 124.4 ?
C20' C21' H21B . . 124.4 ?
C21' C22' C18' . . 109.7(8) ?
C21' C22' H22B . . 125.2 ?
C18' C22' H22B . . 125.2 ?
C20A C19A H19E . . 110.1 ?
C20A C19A H19F . . 110.1 ?
H19E C19A H19F . . 108.4 ?
C19A C20A C21A . . 106.5(12) ?
C19A C20A H20E . . 110.4 ?
C21A C20A H20E . . 110.4 ?
C19A C20A H20F . . 110.4 ?
C21A C20A H20F . . 110.4 ?
H20E C20A H20F . . 108.6 ?
C22A C21A C20A . . 111.4(13) ?
C22A C21A H21C . . 124.3 ?
C20A C21A H21C . . 124.3 ?
C21A C22A H22C . . 125.2 ?

loop_
_geom_bond_atom_site_label_1
_geom_bond_atom_site_label_2
_geom_bond_site_symmetry_2
_geom_bond_distance
_geom_bond_publ_flag
Sn1 O1 . 2.056(2) y
Sn1 C3 . 2.125(4) y
Sn1 C1 . 2.128(4) y
Sn1 O1 2_656 2.140(2) y
Sn1 O2 . 2.313(3) y
Sn1 O4 2_656 2.638(3) y
Sn2 O1 . 2.042(2) y
Sn2 C7 . 2.126(4) y
Sn2 C5 . 2.134(4) y
Sn2 O4 . 2.210(2) y
Sn2 O3 . 2.229(3) y
Sn2 O5 . 2.922(3) ?
Sn2 O2 . 3.590(3) ?
O1 Sn1 2_656 2.140(2) ?
O2 C9 . 1.252(5) y
O3 C9 . 1.258(4) y
O4 C16 . 1.300(4) y
O5 C16 . 1.222(5) y
C1 C2 . 1.520(5) ?
C1 H1A . 0.9900 ?
C1 H1B . 0.9900 ?
C2 H2A . 0.9800 ?
C2 H2B . 0.9800 ?
C2 H2C . 0.9800 ?
C3 C4 . 1.517(5) ?
C3 H3A . 0.9900 ?
C3 H3B . 0.9900 ?
C4 H4A . 0.9800 ?
C4 H4B . 0.9800 ?
C4 H4C . 0.9800 ?
C5 C6 . 1.518(5) ?
C5 H5A . 0.9900 ?
C5 H5B . 0.9900 ?
C6 H6A . 0.9800 ?
C6 H6B . 0.9800 ?
C6 H6C . 0.9800 ?
C7 C8 . 1.531(5) ?
C7 H7A . 0.9900 ?
C7 H7B . 0.9900 ?
C8 H8A . 0.9800 ?
C8 H8B . 0.9800 ?
C8 H8C . 0.9800 ?
C9 C10 . 1.503(5) ?
C10 C11 . 1.520(5) ?
C10 H10A . 0.9900 ?
C10 H10B . 0.9900 ?
C11 C15 . 1.522(5) ?
C11 C12 . 1.523(6) ?
C11 H11A . 1.0000 ?
C12 C13 . 1.431(6) ?
C12 H12A . 0.9900 ?
C12 H12B . 0.9900 ?
C13 C14 . 1.480(7) ?
C13 H13A . 0.9900 ?
C13 H13B . 0.9900 ?
C14 C15 . 1.354(7) ?
C14 H14A . 0.9500 ?
C15 H15A . 0.9500 ?
C16 C17 . 1.510(5) ?
C17 C18 . 1.511(5) ?
C17 H17A . 0.9900 ?
C17 H17B . 0.9900 ?
C18 C19 . 1.509(6) ?
C18 C22 . 1.518(6) ?
C18 H18A . 1.0000 ?
C19 C20 . 1.408(7) ?
C19 H19A . 0.9900 ?
C19 H19B . 0.9900 ?
C20 C21 . 1.451(9) ?
C20 H20A . 0.9900 ?
C20 H20B . 0.9900 ?
C21 C22 . 1.391(8) ?
C21 H21A . 0.9500 ?
C22 H22A . 0.9500 ?
Sn1' O1' . 2.048(2) y
Sn1' C1' . 2.118(4) y
Sn1' C3' . 2.132(4) y
Sn1' O1' 2_665 2.139(2) y
Sn1' O2' . 2.314(3) y
Sn1' O4' 2_665 2.658(3) y
Sn2' O1' . 2.047(3) y
Sn2' C5' . 2.122(4) y
Sn2' C7' . 2.124(4) y
Sn2' O4' . 2.212(3) y
Sn2' O3' . 2.251(3) y
Sn2' O5' . 2.981(3) ?
Sn2' O2' . 3.552(3) ?
O1' Sn1' 2_665 2.139(2) ?
O2' C9' . 1.249(5) y
O3' C9' . 1.266(5) y
O4' C16' . 1.298(5) y
O5' C16' . 1.221(5) y
C1' C2' . 1.546(6) ?
C1' H1C . 0.9900 ?
C1' H1D . 0.9900 ?
C2' H2D . 0.9800 ?
C2' H2E . 0.9800 ?
C2' H2F . 0.9800 ?
C3' C4' . 1.486(6) ?
C3' H3C . 0.9900 ?
C3' H3D . 0.9900 ?
C4' H4D . 0.9800 ?
C4' H4E . 0.9800 ?
C4' H4F . 0.9800 ?
C5' C6' . 1.456(6) ?
C5' H5C . 0.9900 ?
C5' H5D . 0.9900 ?
C6' H6D . 0.9800 ?
C6' H6E . 0.9800 ?
C6' H6F . 0.9800 ?
C7' C8' . 1.503(6) ?
C7' H7C . 0.9900 ?
C7' H7D . 0.9900 ?
C8' H8D . 0.9800 ?
C8' H8E . 0.9800 ?
C8' H8F . 0.9800 ?
C9' C10' . 1.516(5) ?
C10' C11' . 1.527(5) ?
C10' H10C . 0.9900 ?
C10' H10D . 0.9900 ?
C11' C12' . 1.507(13) ?
C11' C15' . 1.511(10) ?
C11' H11B . 1.0000 ?
C12' C13' . 1.475(12) ?
C12' H12C . 0.9900 ?
C12' H12D . 0.9900 ?
C13' C14' . 1.478(11) ?
C13' H13C . 0.9900 ?
C13' H13D . 0.9900 ?
C14' C15' . 1.366(13) ?
C14' H14B . 0.9500 ?
C15' H15B . 0.9500 ?
C12A C13A . 1.463(13) ?
C12A H12E . 0.9900 ?
C12A H12F . 0.9900 ?
C13A C14A . 1.470(11) ?
C13A H13E . 0.9900 ?
C13A H13F . 0.9900 ?
C14A C15A . 1.374(14) ?
C14A H14C . 0.9500 ?
C15A H15C . 0.9500 ?
C16' C17' . 1.519(5) ?
C17' C18' . 1.532(6) ?
C17' H17C . 0.9900 ?
C17' H17D . 0.9900 ?
C18' C22' . 1.496(11) ?
C18' C19' . 1.544(10) ?
C18' H18B . 1.0000 ?
C19' C20' . 1.451(13) ?
C19' H19C . 0.9900 ?
C19' H19D . 0.9900 ?
C20' C21' . 1.452(8) ?
C20' H20C . 0.9900 ?
C20' H20D . 0.9900 ?
C21' C22' . 1.369(14) ?
C21' H21B . 0.9500 ?
C22' H22B . 0.9500 ?
C19A C20A . 1.44(2) ?
C19A H19E . 0.9900 ?
C19A H19F . 0.9900 ?
C20A C21A . 1.456(16) ?
C20A H20E . 0.9900 ?
C20A H20F . 0.9900 ?
C21A C22A . 1.36(2) ?
C21A H21C . 0.9500 ?
C22A H22C . 0.9500 ?

loop_
_geom_torsion_atom_site_label_1
_geom_torsion_atom_site_label_2
_geom_torsion_atom_site_label_3
_geom_torsion_atom_site_label_4
_geom_torsion_site_symmetry_1
_geom_torsion_site_symmetry_4
_geom_torsion
C7 Sn2 O1 Sn1 . . 92.58(19)
C5 Sn2 O1 Sn1 . . -86.4(2)
O4 Sn2 O1 Sn1 . . -177.66(19)
O3 Sn2 O1 Sn1 . . 4.57(18)
O5 Sn2 O1 Sn1 . . -175.58(13)
O2 Sn2 O1 Sn1 . . -9.72(13)
C7 Sn2 O1 Sn1 . 2_656 -78.36(16)
C5 Sn2 O1 Sn1 . 2_656 102.61(15)
O4 Sn2 O1 Sn1 . 2_656 11.40(11)
O3 Sn2 O1 Sn1 . 2_656 -166.37(13)
O5 Sn2 O1 Sn1 . 2_656 13.47(17)
O2 Sn2 O1 Sn1 . 2_656 179.34(16)
C3 Sn1 O1 Sn2 . . -69.6(2)
C1 Sn1 O1 Sn2 . . 93.81(19)
O1 Sn1 O1 Sn2 2_656 . -171.9(2)
O2 Sn1 O1 Sn2 . . 12.84(17)
O4 Sn1 O1 Sn2 2_656 . -166.41(12)
C3 Sn1 O1 Sn1 . 2_656 102.32(13)
C1 Sn1 O1 Sn1 . 2_656 -94.29(13)
O1 Sn1 O1 Sn1 2_656 2_656 0.0
O2 Sn1 O1 Sn1 . 2_656 -175.26(11)
O4 Sn1 O1 Sn1 2_656 2_656 5.49(18)
O1 Sn1 O2 C9 . . -35.8(4)
C3 Sn1 O2 C9 . . 70.6(4)
C1 Sn1 O2 C9 . . -145.0(4)
O1 Sn1 O2 C9 2_656 . -52.3(5)
O4 Sn1 O2 C9 2_656 . 143.6(3)
O1 Sn1 O2 Sn2 . . -5.18(7)
C3 Sn1 O2 Sn2 . . 101.15(11)
C1 Sn1 O2 Sn2 . . -114.38(11)
O1 Sn1 O2 Sn2 2_656 . -21.7(3)
O4 Sn1 O2 Sn2 2_656 . 174.23(7)
O1 Sn2 O2 C9 . . 162.1(3)
C7 Sn2 O2 C9 . . 59.8(3)
C5 Sn2 O2 C9 . . -84.7(3)
O4 Sn2 O2 C9 . . 178.3(2)
O3 Sn2 O2 C9 . . 6.8(2)
O5 Sn2 O2 C9 . . -89.9(4)
O1 Sn2 O2 Sn1 . . 6.15(8)
C7 Sn2 O2 Sn1 . . -96.15(13)
C5 Sn2 O2 Sn1 . . 119.34(13)
O4 Sn2 O2 Sn1 . . 22.34(13)
O3 Sn2 O2 Sn1 . . -149.09(17)
O5 Sn2 O2 Sn1 . . 114.2(3)
O1 Sn2 O3 C9 . . -29.4(4)
C7 Sn2 O3 C9 . . -140.4(4)
C5 Sn2 O3 C9 . . 79.8(4)
O4 Sn2 O3 C9 . . -39.8(7)
O5 Sn2 O3 C9 . . 150.9(3)
O2 Sn2 O3 C9 . . -8.6(3)
O1 Sn2 O4 C16 . . 176.4(2)
C7 Sn2 O4 C16 . . -73.0(2)
C5 Sn2 O4 C16 . . 67.9(2)
O3 Sn2 O4 C16 . . -172.9(4)
O5 Sn2 O4 C16 . . -1.3(2)
O2 Sn2 O4 C16 . . 162.3(2)
O1 Sn2 O5 C16 . . -1.3(2)
C7 Sn2 O5 C16 . . 107.1(2)
C5 Sn2 O5 C16 . . -106.8(2)
O4 Sn2 O5 C16 . . 1.3(2)
O3 Sn2 O5 C16 . . 178.4(2)
O2 Sn2 O5 C16 . . -101.5(4)
O1 Sn1 C1 C2 . . -142.7(3)
C3 Sn1 C1 C2 . . 11.1(4)
O1 Sn1 C1 C2 2_656 . 139.2(3)
O2 Sn1 C1 C2 . . -57.3(3)
O4 Sn1 C1 C2 2_656 . 75.1(3)
O1 Sn1 C3 C4 . . -81.5(3)
C1 Sn1 C3 C4 . . 124.3(3)
O1 Sn1 C3 C4 2_656 . -1.9(3)
O2 Sn1 C3 C4 . . -167.7(3)
O4 Sn1 C3 C4 2_656 . 60.4(3)
O1 Sn2 C5 C6 . . 37.6(3)
C7 Sn2 C5 C6 . . -141.0(3)
O4 Sn2 C5 C6 . . 115.4(3)
O3 Sn2 C5 C6 . . -54.1(3)
O5 Sn2 C5 C6 . . 160.9(3)
O2 Sn2 C5 C6 . . -18.0(3)
O1 Sn2 C7 C8 . . -42.1(3)
C5 Sn2 C7 C8 . . 136.4(3)
O4 Sn2 C7 C8 . . -119.6(3)
O3 Sn2 C7 C8 . . 48.5(3)
O5 Sn2 C7 C8 . . -165.8(3)
O2 Sn2 C7 C8 . . 20.4(3)
Sn1 O2 C9 O3 . . 24.9(6)
Sn2 O2 C9 O3 . . -8.7(3)
Sn1 O2 C9 C10 . . -158.0(3)
Sn2 O2 C9 C10 . . 168.5(4)
Sn2 O3 C9 O2 . . 17.7(6)
Sn2 O3 C9 C10 . . -159.4(3)
O2 C9 C10 C11 . . 21.8(5)
O3 C9 C10 C11 . . -160.9(4)
C9 C10 C11 C15 . . -175.1(4)
C9 C10 C11 C12 . . 68.1(5)
C10 C11 C12 C13 . . 118.3(5)
C15 C11 C12 C13 . . -4.2(5)
C11 C12 C13 C14 . . 6.9(7)
C12 C13 C14 C15 . . -7.2(8)
C13 C14 C15 C11 . . 4.5(7)
C10 C11 C15 C14 . . -123.2(5)
C12 C11 C15 C14 . . -0.3(6)
Sn2 O5 C16 O4 . . -2.0(3)
Sn2 O5 C16 C17 . . 177.2(4)
Sn2 O4 C16 O5 . . 2.8(4)
Sn2 O4 C16 C17 . . -176.5(2)
O5 C16 C17 C18 . . -12.0(6)
O4 C16 C17 C18 . . 167.3(3)
C16 C17 C18 C19 . . -70.6(5)
C16 C17 C18 C22 . . 173.2(4)
C17 C18 C19 C20 . . -128.0(5)
C22 C18 C19 C20 . . -5.7(6)
C18 C19 C20 C21 . . 2.3(8)
C19 C20 C21 C22 . . 2.5(8)
C20 C21 C22 C18 . . -6.3(7)
C19 C18 C22 C21 . . 7.3(6)
C17 C18 C22 C21 . . 130.3(5)
C5' Sn2' O1' Sn1' . . 82.8(2)
C7' Sn2' O1' Sn1' . . -96.6(2)
O4' Sn2' O1' Sn1' . . 173.3(2)
O3' Sn2' O1' Sn1' . . -7.71(18)
O5' Sn2' O1' Sn1' . . 170.84(14)
O2' Sn2' O1' Sn1' . . 11.82(14)
C5' Sn2' O1' Sn1' . 2_665 -107.31(17)
C7' Sn2' O1' Sn1' . 2_665 73.26(18)
O4' Sn2' O1' Sn1' . 2_665 -16.78(13)
O3' Sn2' O1' Sn1' . 2_665 162.20(13)
O5' Sn2' O1' Sn1' . 2_665 -19.26(18)
O2' Sn2' O1' Sn1' . 2_665 -178.28(16)
C1' Sn1' O1' Sn2' . . -94.7(2)
C3' Sn1' O1' Sn2' . . 68.2(2)
O1' Sn1' O1' Sn2' 2_665 . 171.0(3)
O2' Sn1' O1' Sn2' . . -15.52(18)
O4' Sn1' O1' Sn2' 2_665 . 160.17(13)
C1' Sn1' O1' Sn1' . 2_665 94.33(15)
C3' Sn1' O1' Sn1' . 2_665 -102.81(15)
O1' Sn1' O1' Sn1' 2_665 2_665 0.0
O2' Sn1' O1' Sn1' . 2_665 173.49(11)
O4' Sn1' O1' Sn1' 2_665 2_665 -10.8(2)
O1' Sn1' O2' C9' . . 45.0(3)
C1' Sn1' O2' C9' . . 157.3(4)
C3' Sn1' O2' C9' . . -59.8(3)
O1' Sn1' O2' C9' 2_665 . 66.1(5)
O4' Sn1' O2' C9' 2_665 . -131.4(3)
O1' Sn1' O2' Sn2' . . 6.38(8)
C1' Sn1' O2' Sn2' . . 118.68(12)
C3' Sn1' O2' Sn2' . . -98.35(12)
O1' Sn1' O2' Sn2' 2_665 . 27.5(3)
O4' Sn1' O2' Sn2' 2_665 . -169.93(9)
O1' Sn2' O2' C9' . . -156.4(3)
C5' Sn2' O2' C9' . . 87.2(3)
C7' Sn2' O2' C9' . . -56.0(3)
O4' Sn2' O2' C9' . . 179.6(2)
O3' Sn2' O2' C9' . . -10.0(2)
O5' Sn2' O2' C9' . . 102.3(3)
O1' Sn2' O2' Sn1' . . -7.51(9)
C5' Sn2' O2' Sn1' . . -123.92(14)
C7' Sn2' O2' Sn1' . . 92.92(15)
O4' Sn2' O2' Sn1' . . -31.49(14)
O3' Sn2' O2' Sn1' . . 138.91(16)
O5' Sn2' O2' Sn1' . . -108.8(2)
O1' Sn2' O3' C9' . . 39.8(3)
C5' Sn2' O3' C9' . . -69.5(3)
C7' Sn2' O3' C9' . . 151.7(3)
O4' Sn2' O3' C9' . . 44.0(6)
O5' Sn2' O3' C9' . . -138.0(3)
O2' Sn2' O3' C9' . . 11.8(3)
O1' Sn2' O4' C16' . . -173.2(3)
C5' Sn2' O4' C16' . . -64.5(3)
C7' Sn2' O4' C16' . . 75.6(3)
O3' Sn2' O4' C16' . . -177.5(4)
O5' Sn2' O4' C16' . . 4.0(2)
O2' Sn2' O4' C16' . . -152.3(2)
O1' Sn2' O5' C16' . . -0.8(3)
C5' Sn2' O5' C16' . . 104.5(3)
C7' Sn2' O5' C16' . . -110.6(3)
O4' Sn2' O5' C16' . . -4.1(2)
O3' Sn2' O5' C16' . . 176.6(2)
O2' Sn2' O5' C16' . . 89.0(3)
O1' Sn1' C1' C2' . . 149.9(3)
C3' Sn1' C1' C2' . . -3.5(5)
O1' Sn1' C1' C2' 2_665 . -131.7(3)
O2' Sn1' C1' C2' . . 66.2(3)
O4' Sn1' C1' C2' 2_665 . -68.4(3)
O1' Sn1' C3' C4' . . 75.3(4)
C1' Sn1' C3' C4' . . -130.1(4)
O1' Sn1' C3' C4' 2_665 . -3.7(4)
O2' Sn1' C3' C4' . . 161.4(4)
O4' Sn1' C3' C4' 2_665 . -64.4(4)
O1' Sn2' C5' C6' . . -27.5(5)
C7' Sn2' C5' C6' . . 151.7(4)
O4' Sn2' C5' C6' . . -104.3(4)
O3' Sn2' C5' C6' . . 63.1(4)
O5' Sn2' C5' C6' . . -149.1(5)
O2' Sn2' C5' C6' . . 26.3(4)
O1' Sn2' C7' C8' . . 50.7(4)
C5' Sn2' C7' C8' . . -128.5(4)
O4' Sn2' C7' C8' . . 127.5(4)
O3' Sn2' C7' C8' . . -39.4(4)
O5' Sn2' C7' C8' . . 172.9(4)
O2' Sn2' C7' C8' . . -13.6(4)
Sn1' O2' C9' O3' . . -29.2(6)
Sn2' O2' C9' O3' . . 13.0(3)
Sn1' O2' C9' C10' . . 151.2(3)
Sn2' O2' C9' C10' . . -166.6(4)
Sn2' O3' C9' O2' . . -25.1(6)
Sn2' O3' C9' C10' . . 154.4(3)
O2' C9' C10' C11' . . -13.2(5)
O3' C9' C10' C11' . . 167.2(3)
C9' C10' C11' C12' . . -66.2(10)
C9' C10' C11' C15' . . 172.4(6)
C15' C11' C12' C13' . . -14.6(18)
C10' C11' C12' C13' . . -142.7(13)
C11' C12' C13' C14' . . 13.2(19)
C12' C13' C14' C15' . . -6.4(19)
C13' C14' C15' C11' . . -3.1(17)
C12' C11' C15' C14' . . 10.9(16)
C10' C11' C15' C14' . . 138.9(12)
C12A C13A C14A C15A . . 10.1(19)
Sn2' O5' C16' O4' . . 6.2(4)
Sn2' O5' C16' C17' . . -171.2(4)
Sn2' O4' C16' O5' . . -8.7(5)
Sn2' O4' C16' C17' . . 168.7(3)
O5' C16' C17' C18' . . -28.7(6)
O4' C16' C17' C18' . . 153.8(4)
C16' C17' C18' C22' . . -67.4(8)
C16' C17' C18' C19' . . -178.8(6)
C22' C18' C19' C20' . . -21.0(18)
C17' C18' C19' C20' . . 95.2(10)
C18' C19' C20' C21' . . 16.9(14)
C19' C20' C21' C22' . . -5.7(12)
C20' C21' C22' C18' . . -8.4(17)
C17' C18' C22' C21' . . -99.5(12)
C19' C18' C22' C21' . . 17.9(19)
C19A C20A C21A C22A . . -6(6)
